data_7151963
loop_
_publ_author_name
'Coote, Susannah C.'
'Quenum, Seidjolo'
'Procter, David J.'

_publ_section_title
;
 Exploiting Sm(ii) and Sm(iii) in SmI(2)-initiated reaction cascades:
 application in a tag removal-cyclisation approach to spirooxindole
 scaffolds.
;
_journal_issue 14
_journal_name_full 'Organic &amp; biomolecular chemistry'
_journal_page_first 5104
_journal_page_last 5108
_journal_paper_doi 10.1039/c1ob05710c
_journal_volume 9
_journal_year 2011
_chemical_formula_sum 'C27 H27 Br N2 O2 S'
_chemical_formula_weight 523.48
_chemical_name_systematic
;
?
;
_space_group_IT_number 14
_symmetry_cell_setting monoclinic
_symmetry_space_group_name_Hall '-P 2ybc'
_symmetry_space_group_name_H-M 'P 1 21/c 1'
_atom_sites_solution_hydrogens geom
_atom_sites_solution_primary direct
_atom_sites_solution_secondary difmap
_audit_creation_method SHELXL-97
_cell_angle_alpha 90.00
_cell_angle_beta 94.4320(10)
_cell_angle_gamma 90.00
_cell_formula_units_Z 4
_cell_length_a 13.9702(9)
_cell_length_b 9.4045(6)
_cell_length_c 18.4052(12)
_cell_measurement_reflns_used 5155
_cell_measurement_temperature 100(2)
_cell_measurement_theta_max 28.196
_cell_measurement_theta_min 2.2205
_cell_volume 2410.9(3)
_computing_cell_refinement 'Bruker SMART'
_computing_data_collection 'Bruker SMART'
_computing_data_reduction 'Bruker SAINT'
_computing_molecular_graphics 'Bruker SHELXTL'
_computing_publication_material 'Bruker SHELXTL'
_computing_structure_refinement 'SHELXL-97 (Sheldrick, 1997)'
_computing_structure_solution 'SHELXS-97 (Sheldrick, 1990)'
_diffrn_ambient_temperature 100(2)
_diffrn_measured_fraction_theta_full 1.000
_diffrn_measured_fraction_theta_max 0.956
_diffrn_measurement_device_type 'CCD area detector'
_diffrn_measurement_method 'phi and omega scans'
_diffrn_radiation_monochromator graphite
_diffrn_radiation_source 'fine-focus sealed tube'
_diffrn_radiation_type MoK\a
_diffrn_radiation_wavelength 0.71073
_diffrn_reflns_av_R_equivalents 0.0530
_diffrn_reflns_av_sigmaI/netI 0.0599
_diffrn_reflns_limit_h_max 18
_diffrn_reflns_limit_h_min -18
_diffrn_reflns_limit_k_max 12
_diffrn_reflns_limit_k_min -12
_diffrn_reflns_limit_l_max 23
_diffrn_reflns_limit_l_min -23
_diffrn_reflns_number 20289
_diffrn_reflns_theta_full 25.00
_diffrn_reflns_theta_max 28.26
_diffrn_reflns_theta_min 1.46
_exptl_absorpt_coefficient_mu 1.819
_exptl_absorpt_correction_type none
_exptl_crystal_colour white
_exptl_crystal_density_diffrn 1.442
_exptl_crystal_density_method 'not measured'
_exptl_crystal_description block
_exptl_crystal_F_000 1080
_exptl_crystal_size_max 0.32
_exptl_crystal_size_mid 0.22
_exptl_crystal_size_min 0.20
_refine_diff_density_max 0.872
_refine_diff_density_min -0.560
_refine_diff_density_rms 0.081
_refine_ls_extinction_method none
_refine_ls_goodness_of_fit_ref 0.958
_refine_ls_hydrogen_treatment constr
_refine_ls_matrix_type full
_refine_ls_number_parameters 300
_refine_ls_number_reflns 5721
_refine_ls_number_restraints 0
_refine_ls_restrained_S_all 0.958
_refine_ls_R_factor_all 0.0533
_refine_ls_R_factor_gt 0.0356
_refine_ls_shift/su_max 0.000
_refine_ls_shift/su_mean 0.000
_refine_ls_structure_factor_coef Fsqd
_refine_ls_weighting_details 'calc w=1/[\s^2^(Fo^2^)+(0.0446P)^2^+0.0000P] where P=(Fo^2^+2Fc^2^)/3'
_refine_ls_weighting_scheme calc
_refine_ls_wR_factor_gt 0.0772
_refine_ls_wR_factor_ref 0.0928
_reflns_number_gt 4170
_reflns_number_total 5721
_reflns_threshold_expression >2sigma(I)
_cod_data_source_file c1ob05710c.txt
_cod_data_source_block s3242m
_cod_depositor_comments
;
The following automatic conversions were performed:

'_symmetry_cell_setting' value 'Monoclinic' changed to 'monoclinic'
according to /home/saulius/struct/CIF-dictionaries/cif_core.dic
dictionary named 'cif_core.dic' version 2.4.1 from 2010-06-29.

Automatic conversion script
Id: cif_fix_values 1715 2011-07-08 13:25:40Z adriana 
;
_cod_original_sg_symbol_H-M P2(1)/c
_cod_database_code 7151963

loop_
_symmetry_equiv_pos_as_xyz
'x, y, z'
'-x, y+1/2, -z+1/2'
'-x, -y, -z'
'x, -y-1/2, z-1/2'

loop_
_atom_site_label
_atom_site_type_symbol
_atom_site_fract_x
_atom_site_fract_y
_atom_site_fract_z
_atom_site_U_iso_or_equiv
_atom_site_adp_type
_atom_site_occupancy
_atom_site_symmetry_multiplicity
_atom_site_calc_flag
_atom_site_refinement_flags
_atom_site_disorder_assembly
_atom_site_disorder_group
Br1 Br 0.399292(19) 0.15232(3) 0.061289(15) 0.03391(10) Uani 1 1 d . . .
C1 C 0.74552(15) 0.2388(2) 0.21681(12) 0.0138(5) Uani 1 1 d . . .
C2 C 0.66873(16) 0.2563(2) 0.15526(12) 0.0141(5) Uani 1 1 d . . .
C3 C 0.57910(17) 0.1943(2) 0.14248(13) 0.0177(5) Uani 1 1 d . . .
H3 H 0.5558 0.1286 0.1761 0.021 Uiso 1 1 calc R . .
C4 C 0.52422(16) 0.2310(3) 0.07897(13) 0.0193(5) Uani 1 1 d . . .
C5 C 0.55697(17) 0.3245(2) 0.02814(13) 0.0197(5) Uani 1 1 d . . .
H5 H 0.5180 0.3461 -0.0150 0.024 Uiso 1 1 calc R . .
C6 C 0.64736(17) 0.3867(2) 0.04068(12) 0.0171(5) Uani 1 1 d . . .
H6 H 0.6710 0.4514 0.0067 0.021 Uiso 1 1 calc R . .
C7 C 0.70157(16) 0.3510(2) 0.10427(12) 0.0141(5) Uani 1 1 d . . .
C8 C 0.82476(16) 0.3394(2) 0.19328(12) 0.0152(5) Uani 1 1 d . . .
C9 C 0.84978(16) 0.5013(2) 0.08869(13) 0.0171(5) Uani 1 1 d . . .
H9A H 0.8442 0.4772 0.0362 0.021 Uiso 1 1 calc R . .
H9B H 0.9183 0.4932 0.1065 0.021 Uiso 1 1 calc R . .
C10 C 0.81685(18) 0.6536(2) 0.09827(14) 0.0221(5) Uani 1 1 d . . .
H10A H 0.7481 0.6611 0.0811 0.027 Uiso 1 1 calc R . .
H10B H 0.8534 0.7167 0.0675 0.027 Uiso 1 1 calc R . .
C11 C 0.8301(2) 0.7045(3) 0.17674(15) 0.0326(7) Uani 1 1 d . . .
H11A H 0.7912 0.6457 0.2072 0.049 Uiso 1 1 calc R . .
H11B H 0.8096 0.8039 0.1794 0.049 Uiso 1 1 calc R . .
H11C H 0.8979 0.6967 0.1943 0.049 Uiso 1 1 calc R . .
C12 C 0.71940(15) 0.2777(2) 0.29579(11) 0.0132(5) Uani 1 1 d . . .
H12 H 0.7325 0.3810 0.3047 0.016 Uiso 1 1 calc R . .
C13 C 0.61671(16) 0.2467(2) 0.30960(12) 0.0149(5) Uani 1 1 d . . .
C14 C 0.53919(17) 0.3368(2) 0.30236(12) 0.0175(5) Uani 1 1 d . . .
H14 H 0.5436 0.4345 0.2900 0.021 Uiso 1 1 calc R . .
C15 C 0.45192(17) 0.2678(3) 0.31535(14) 0.0258(6) Uani 1 1 d . . .
H15 H 0.3914 0.3142 0.3122 0.031 Uiso 1 1 calc R . .
C16 C 0.46398(17) 0.1293(3) 0.33259(13) 0.0232(6) Uani 1 1 d . . .
H16 H 0.4130 0.0671 0.3426 0.028 Uiso 1 1 calc R . .
C17 C 0.82568(16) 0.2591(2) 0.40803(12) 0.0138(5) Uani 1 1 d . . .
C18 C 0.77004(16) 0.3567(2) 0.44424(12) 0.0156(5) Uani 1 1 d . . .
H18 H 0.7062 0.3765 0.4255 0.019 Uiso 1 1 calc R . .
C19 C 0.80721(16) 0.4243(2) 0.50687(12) 0.0162(5) Uani 1 1 d . . .
H19 H 0.7690 0.4915 0.5301 0.019 Uiso 1 1 calc R . .
C20 C 0.89967(16) 0.3951(2) 0.53628(12) 0.0145(5) Uani 1 1 d . . .
C21 C 0.95452(16) 0.2957(2) 0.50252(12) 0.0161(5) Uani 1 1 d . . .
H21 H 1.0173 0.2733 0.5227 0.019 Uiso 1 1 calc R . .
C22 C 0.91754(16) 0.2286(2) 0.43894(12) 0.0149(5) Uani 1 1 d . . .
H22 H 0.9557 0.1606 0.4162 0.018 Uiso 1 1 calc R . .
C23 C 1.02108(17) 0.4343(3) 0.63328(13) 0.0208(5) Uani 1 1 d . . .
H23A H 1.0220 0.3336 0.6471 0.031 Uiso 1 1 calc R . .
H23B H 1.0333 0.4929 0.6770 0.031 Uiso 1 1 calc R . .
H23C H 1.0710 0.4522 0.5998 0.031 Uiso 1 1 calc R . .
C24 C 0.84555(16) 0.0975(2) 0.30209(12) 0.0147(5) Uani 1 1 d . . .
H24 H 0.9091 0.1430 0.2957 0.018 Uiso 1 1 calc R . .
C25 C 0.78699(16) 0.0889(2) 0.22810(12) 0.0151(5) Uani 1 1 d . . .
H25A H 0.8285 0.0637 0.1888 0.018 Uiso 1 1 calc R . .
H25B H 0.7351 0.0174 0.2292 0.018 Uiso 1 1 calc R . .
C26 C 0.86111(16) -0.0476(2) 0.33518(12) 0.0167(5) Uani 1 1 d . . .
H26 H 0.9103 -0.1042 0.3170 0.020 Uiso 1 1 calc R . .
C27 C 0.81335(18) -0.1038(3) 0.38681(13) 0.0219(5) Uani 1 1 d . . .
H27A H 0.7635 -0.0515 0.4068 0.026 Uiso 1 1 calc R . .
H27B H 0.8287 -0.1968 0.4042 0.026 Uiso 1 1 calc R . .
N1 N 0.79354(13) 0.39961(19) 0.12798(10) 0.0142(4) Uani 1 1 d . . .
N2 N 0.78676(13) 0.19346(19) 0.34363(10) 0.0135(4) Uani 1 1 d . . .
O1 O 0.90272(11) 0.36179(17) 0.22593(8) 0.0189(4) Uani 1 1 d . . .
O2 O 0.92915(11) 0.46945(17) 0.59821(8) 0.0182(4) Uani 1 1 d . . .
S2 S 0.58202(4) 0.07852(7) 0.33436(3) 0.01977(14) Uani 1 1 d . . .

loop_
_atom_site_aniso_label
_atom_site_aniso_U_11
_atom_site_aniso_U_22
_atom_site_aniso_U_33
_atom_site_aniso_U_23
_atom_site_aniso_U_13
_atom_site_aniso_U_12
Br1 0.02240(15) 0.04255(19) 0.03435(17) 0.01245(13) -0.01347(11) -0.01463(12)
C1 0.0138(11) 0.0152(11) 0.0123(11) -0.0008(9) -0.0002(9) -0.0021(9)
C2 0.0156(11) 0.0138(11) 0.0126(11) -0.0034(9) 0.0003(9) 0.0008(9)
C3 0.0183(12) 0.0174(12) 0.0171(12) 0.0008(9) 0.0005(10) -0.0034(9)
C4 0.0143(12) 0.0218(13) 0.0213(12) -0.0011(10) -0.0024(10) -0.0051(10)
C5 0.0225(13) 0.0206(13) 0.0151(12) 0.0004(10) -0.0036(10) 0.0008(10)
C6 0.0190(12) 0.0178(12) 0.0146(11) 0.0015(9) 0.0021(9) -0.0008(9)
C7 0.0150(11) 0.0134(11) 0.0141(11) -0.0048(9) 0.0020(9) 0.0004(9)
C8 0.0165(12) 0.0146(11) 0.0146(11) -0.0038(9) 0.0024(9) 0.0007(9)
C9 0.0166(12) 0.0183(12) 0.0169(12) 0.0015(9) 0.0035(10) -0.0035(9)
C10 0.0192(12) 0.0182(12) 0.0291(14) 0.0041(11) 0.0028(10) -0.0031(10)
C11 0.0390(17) 0.0200(14) 0.0389(17) -0.0081(12) 0.0040(13) 0.0014(12)
C12 0.0139(11) 0.0127(11) 0.0125(11) 0.0005(9) -0.0028(9) 0.0008(9)
C13 0.0158(11) 0.0179(12) 0.0104(11) 0.0000(9) -0.0021(9) -0.0017(9)
C14 0.0163(11) 0.0185(12) 0.0176(12) 0.0006(10) 0.0005(9) 0.0005(10)
C15 0.0141(12) 0.0368(16) 0.0263(14) -0.0016(12) 0.0000(10) 0.0037(11)
C16 0.0137(12) 0.0370(16) 0.0189(12) -0.0009(11) 0.0013(10) -0.0082(11)
C17 0.0154(11) 0.0135(11) 0.0124(11) 0.0015(9) 0.0013(9) -0.0016(9)
C18 0.0127(11) 0.0175(12) 0.0163(11) 0.0017(10) 0.0003(9) 0.0017(9)
C19 0.0176(12) 0.0147(12) 0.0166(12) -0.0023(9) 0.0036(9) 0.0024(9)
C20 0.0166(11) 0.0161(11) 0.0105(10) 0.0007(9) 0.0002(9) -0.0047(9)
C21 0.0140(11) 0.0184(12) 0.0156(11) 0.0012(9) -0.0012(9) -0.0007(9)
C22 0.0136(11) 0.0157(12) 0.0154(11) -0.0009(9) 0.0015(9) 0.0020(9)
C23 0.0199(12) 0.0252(14) 0.0165(12) -0.0010(10) -0.0037(10) -0.0016(10)
C24 0.0138(11) 0.0160(11) 0.0144(11) -0.0024(9) 0.0007(9) 0.0008(9)
C25 0.0157(11) 0.0154(12) 0.0141(11) -0.0022(9) 0.0007(9) -0.0008(9)
C26 0.0156(11) 0.0156(12) 0.0180(12) -0.0051(10) -0.0034(9) 0.0035(9)
C27 0.0243(13) 0.0195(13) 0.0212(13) 0.0016(10) -0.0022(11) 0.0044(10)
N1 0.0135(9) 0.0148(10) 0.0142(10) 0.0002(8) 0.0011(8) -0.0026(7)
N2 0.0139(9) 0.0142(9) 0.0121(9) -0.0019(7) -0.0015(8) 0.0037(7)
O1 0.0151(8) 0.0219(9) 0.0191(9) -0.0006(7) -0.0014(7) -0.0042(7)
O2 0.0165(8) 0.0233(9) 0.0142(8) -0.0050(7) -0.0029(7) -0.0005(7)
S2 0.0184(3) 0.0216(3) 0.0193(3) 0.0023(3) 0.0012(2) -0.0028(2)

loop_
_atom_type_symbol
_atom_type_description
_atom_type_scat_dispersion_real
_atom_type_scat_dispersion_imag
_atom_type_scat_source
C C 0.0033 0.0016 'International Tables Vol C Tables 4.2.6.8 and 6.1.1.4'
H H 0.0000 0.0000 'International Tables Vol C Tables 4.2.6.8 and 6.1.1.4'
N N 0.0061 0.0033 'International Tables Vol C Tables 4.2.6.8 and 6.1.1.4'
O O 0.0106 0.0060 'International Tables Vol C Tables 4.2.6.8 and 6.1.1.4'
S S 0.1246 0.1234 'International Tables Vol C Tables 4.2.6.8 and 6.1.1.4'
Br Br -0.2901 2.4595 'International Tables Vol C Tables 4.2.6.8 and 6.1.1.4'

loop_
_geom_angle_atom_site_label_1
_geom_angle_atom_site_label_2
_geom_angle_atom_site_label_3
_geom_angle
_geom_angle_site_symmetry_1
_geom_angle_site_symmetry_3
_geom_angle_publ_flag
C2 C1 C25 116.24(18) . . ?
C2 C1 C8 101.90(18) . . ?
C25 C1 C8 109.28(18) . . ?
C2 C1 C12 117.88(18) . . ?
C25 C1 C12 101.62(17) . . ?
C8 C1 C12 109.90(17) . . ?
C3 C2 C7 119.6(2) . . ?
C3 C2 C1 131.5(2) . . ?
C7 C2 C1 108.85(19) . . ?
C2 C3 C4 118.1(2) . . ?
C2 C3 H3 121.0 . . ?
C4 C3 H3 121.0 . . ?
C5 C4 C3 122.3(2) . . ?
C5 C4 Br1 118.53(17) . . ?
C3 C4 Br1 119.13(18) . . ?
C4 C5 C6 119.7(2) . . ?
C4 C5 H5 120.1 . . ?
C6 C5 H5 120.1 . . ?
C7 C6 C5 117.9(2) . . ?
C7 C6 H6 121.1 . . ?
C5 C6 H6 121.1 . . ?
C6 C7 C2 122.4(2) . . ?
C6 C7 N1 127.8(2) . . ?
C2 C7 N1 109.85(19) . . ?
O1 C8 N1 124.9(2) . . ?
O1 C8 C1 126.8(2) . . ?
N1 C8 C1 108.25(18) . . ?
N1 C9 C10 112.32(19) . . ?
N1 C9 H9A 109.1 . . ?
C10 C9 H9A 109.1 . . ?
N1 C9 H9B 109.1 . . ?
C10 C9 H9B 109.1 . . ?
H9A C9 H9B 107.9 . . ?
C9 C10 C11 113.1(2) . . ?
C9 C10 H10A 109.0 . . ?
C11 C10 H10A 109.0 . . ?
C9 C10 H10B 109.0 . . ?
C11 C10 H10B 109.0 . . ?
H10A C10 H10B 107.8 . . ?
C10 C11 H11A 109.5 . . ?
C10 C11 H11B 109.5 . . ?
H11A C11 H11B 109.5 . . ?
C10 C11 H11C 109.5 . . ?
H11A C11 H11C 109.5 . . ?
H11B C11 H11C 109.5 . . ?
N2 C12 C13 111.67(18) . . ?
N2 C12 C1 104.21(17) . . ?
C13 C12 C1 113.86(18) . . ?
N2 C12 H12 109.0 . . ?
C13 C12 H12 109.0 . . ?
C1 C12 H12 109.0 . . ?
C14 C13 C12 128.3(2) . . ?
C14 C13 S2 110.82(17) . . ?
C12 C13 S2 120.86(17) . . ?
C13 C14 C15 112.5(2) . . ?
C13 C14 H14 123.7 . . ?
C15 C14 H14 123.7 . . ?
C16 C15 C14 112.9(2) . . ?
C16 C15 H15 123.6 . . ?
C14 C15 H15 123.6 . . ?
C15 C16 S2 112.09(19) . . ?
C15 C16 H16 124.0 . . ?
S2 C16 H16 124.0 . . ?
C22 C17 C18 117.9(2) . . ?
C22 C17 N2 122.5(2) . . ?
C18 C17 N2 119.63(19) . . ?
C19 C18 C17 120.7(2) . . ?
C19 C18 H18 119.7 . . ?
C17 C18 H18 119.7 . . ?
C18 C19 C20 120.8(2) . . ?
C18 C19 H19 119.6 . . ?
C20 C19 H19 119.6 . . ?
O2 C20 C21 125.1(2) . . ?
O2 C20 C19 115.7(2) . . ?
C21 C20 C19 119.2(2) . . ?
C20 C21 C22 120.0(2) . . ?
C20 C21 H21 120.0 . . ?
C22 C21 H21 120.0 . . ?
C17 C22 C21 121.3(2) . . ?
C17 C22 H22 119.3 . . ?
C21 C22 H22 119.3 . . ?
O2 C23 H23A 109.5 . . ?
O2 C23 H23B 109.5 . . ?
H23A C23 H23B 109.5 . . ?
O2 C23 H23C 109.5 . . ?
H23A C23 H23C 109.5 . . ?
H23B C23 H23C 109.5 . . ?
N2 C24 C26 114.51(19) . . ?
N2 C24 C25 102.25(17) . . ?
C26 C24 C25 111.22(18) . . ?
N2 C24 H24 109.5 . . ?
C26 C24 H24 109.5 . . ?
C25 C24 H24 109.5 . . ?
C1 C25 C24 103.99(17) . . ?
C1 C25 H25A 111.0 . . ?
C24 C25 H25A 111.0 . . ?
C1 C25 H25B 111.0 . . ?
C24 C25 H25B 111.0 . . ?
H25A C25 H25B 109.0 . . ?
C27 C26 C24 126.4(2) . . ?
C27 C26 H26 116.8 . . ?
C24 C26 H26 116.8 . . ?
C26 C27 H27A 120.0 . . ?
C26 C27 H27B 120.0 . . ?
H27A C27 H27B 120.0 . . ?
C8 N1 C7 111.14(18) . . ?
C8 N1 C9 123.87(18) . . ?
C7 N1 C9 124.99(18) . . ?
C17 N2 C12 117.12(17) . . ?
C17 N2 C24 120.73(18) . . ?
C12 N2 C24 112.09(17) . . ?
C20 O2 C23 117.25(17) . . ?
C16 S2 C13 91.67(12) . . ?

loop_
_geom_bond_atom_site_label_1
_geom_bond_atom_site_label_2
_geom_bond_distance
_geom_bond_site_symmetry_2
_geom_bond_publ_flag
Br1 C4 1.900(2) . ?
C1 C2 1.508(3) . ?
C1 C25 1.532(3) . ?
C1 C8 1.543(3) . ?
C1 C12 1.569(3) . ?
C2 C3 1.385(3) . ?
C2 C7 1.397(3) . ?
C3 C4 1.391(3) . ?
C3 H3 0.9500 . ?
C4 C5 1.387(3) . ?
C5 C6 1.395(3) . ?
C5 H5 0.9500 . ?
C6 C7 1.385(3) . ?
C6 H6 0.9500 . ?
C7 N1 1.401(3) . ?
C8 O1 1.221(3) . ?
C8 N1 1.369(3) . ?
C9 N1 1.464(3) . ?
C9 C10 1.519(3) . ?
C9 H9A 0.9900 . ?
C9 H9B 0.9900 . ?
C10 C11 1.519(4) . ?
C10 H10A 0.9900 . ?
C10 H10B 0.9900 . ?
C11 H11A 0.9800 . ?
C11 H11B 0.9800 . ?
C11 H11C 0.9800 . ?
C12 N2 1.470(3) . ?
C12 C13 1.505(3) . ?
C12 H12 1.0000 . ?
C13 C14 1.373(3) . ?
C13 S2 1.726(2) . ?
C14 C15 1.418(3) . ?
C14 H14 0.9500 . ?
C15 C16 1.348(4) . ?
C15 H15 0.9500 . ?
C16 S2 1.715(3) . ?
C16 H16 0.9500 . ?
C17 C22 1.393(3) . ?
C17 C18 1.404(3) . ?
C17 N2 1.408(3) . ?
C18 C19 1.382(3) . ?
C18 H18 0.9500 . ?
C19 C20 1.389(3) . ?
C19 H19 0.9500 . ?
C20 O2 1.373(3) . ?
C20 C21 1.386(3) . ?
C21 C22 1.393(3) . ?
C21 H21 0.9500 . ?
C22 H22 0.9500 . ?
C23 O2 1.431(3) . ?
C23 H23A 0.9800 . ?
C23 H23B 0.9800 . ?
C23 H23C 0.9800 . ?
C24 N2 1.473(3) . ?
C24 C26 1.503(3) . ?
C24 C25 1.536(3) . ?
C24 H24 1.0000 . ?
C25 H25A 0.9900 . ?
C25 H25B 0.9900 . ?
C26 C27 1.314(3) . ?
C26 H26 0.9500 . ?
C27 H27A 0.9500 . ?
C27 H27B 0.9500 . ?

loop_
_geom_torsion_atom_site_label_1
_geom_torsion_atom_site_label_2
_geom_torsion_atom_site_label_3
_geom_torsion_atom_site_label_4
_geom_torsion
_geom_torsion_site_symmetry_1
_geom_torsion_site_symmetry_2
_geom_torsion_site_symmetry_3
_geom_torsion_site_symmetry_4
_geom_torsion_publ_flag
C25 C1 C2 C3 60.6(3) . . . . ?
C8 C1 C2 C3 179.2(2) . . . . ?
C12 C1 C2 C3 -60.4(3) . . . . ?
C25 C1 C2 C7 -117.7(2) . . . . ?
C8 C1 C2 C7 1.0(2) . . . . ?
C12 C1 C2 C7 121.3(2) . . . . ?
C7 C2 C3 C4 -0.9(3) . . . . ?
C1 C2 C3 C4 -179.0(2) . . . . ?
C2 C3 C4 C5 1.2(4) . . . . ?
C2 C3 C4 Br1 -178.06(17) . . . . ?
C3 C4 C5 C6 -1.0(4) . . . . ?
Br1 C4 C5 C6 178.31(18) . . . . ?
C4 C5 C6 C7 0.4(3) . . . . ?
C5 C6 C7 C2 -0.1(3) . . . . ?
C5 C6 C7 N1 179.8(2) . . . . ?
C3 C2 C7 C6 0.3(3) . . . . ?
C1 C2 C7 C6 178.8(2) . . . . ?
C3 C2 C7 N1 -179.6(2) . . . . ?
C1 C2 C7 N1 -1.1(2) . . . . ?
C2 C1 C8 O1 -179.8(2) . . . . ?
C25 C1 C8 O1 -56.3(3) . . . . ?
C12 C1 C8 O1 54.4(3) . . . . ?
C2 C1 C8 N1 -0.6(2) . . . . ?
C25 C1 C8 N1 122.96(19) . . . . ?
C12 C1 C8 N1 -126.34(19) . . . . ?
N1 C9 C10 C11 63.3(3) . . . . ?
C2 C1 C12 N2 155.50(18) . . . . ?
C25 C1 C12 N2 27.2(2) . . . . ?
C8 C1 C12 N2 -88.4(2) . . . . ?
C2 C1 C12 C13 33.6(3) . . . . ?
C25 C1 C12 C13 -94.7(2) . . . . ?
C8 C1 C12 C13 149.68(19) . . . . ?
N2 C12 C13 C14 149.0(2) . . . . ?
C1 C12 C13 C14 -93.3(3) . . . . ?
N2 C12 C13 S2 -34.0(2) . . . . ?
C1 C12 C13 S2 83.7(2) . . . . ?
C12 C13 C14 C15 175.9(2) . . . . ?
S2 C13 C14 C15 -1.3(3) . . . . ?
C13 C14 C15 C16 0.5(3) . . . . ?
C14 C15 C16 S2 0.5(3) . . . . ?
C22 C17 C18 C19 2.6(3) . . . . ?
N2 C17 C18 C19 -178.9(2) . . . . ?
C17 C18 C19 C20 -1.4(3) . . . . ?
C18 C19 C20 O2 179.5(2) . . . . ?
C18 C19 C20 C21 -0.7(3) . . . . ?
O2 C20 C21 C22 -178.8(2) . . . . ?
C19 C20 C21 C22 1.4(3) . . . . ?
C18 C17 C22 C21 -2.0(3) . . . . ?
N2 C17 C22 C21 179.6(2) . . . . ?
C20 C21 C22 C17 0.0(3) . . . . ?
C2 C1 C25 C24 -168.53(19) . . . . ?
C8 C1 C25 C24 76.9(2) . . . . ?
C12 C1 C25 C24 -39.2(2) . . . . ?
N2 C24 C25 C1 36.2(2) . . . . ?
C26 C24 C25 C1 158.91(18) . . . . ?
N2 C24 C26 C27 14.5(3) . . . . ?
C25 C24 C26 C27 -100.8(3) . . . . ?
O1 C8 N1 C7 179.2(2) . . . . ?
C1 C8 N1 C7 -0.1(2) . . . . ?
O1 C8 N1 C9 -0.8(4) . . . . ?
C1 C8 N1 C9 179.98(19) . . . . ?
C6 C7 N1 C8 -179.2(2) . . . . ?
C2 C7 N1 C8 0.7(3) . . . . ?
C6 C7 N1 C9 0.8(4) . . . . ?
C2 C7 N1 C9 -179.31(19) . . . . ?
C10 C9 N1 C8 -101.7(2) . . . . ?
C10 C9 N1 C7 78.4(3) . . . . ?
C22 C17 N2 C12 -148.2(2) . . . . ?
C18 C17 N2 C12 33.4(3) . . . . ?
C22 C17 N2 C24 -5.4(3) . . . . ?
C18 C17 N2 C24 176.18(19) . . . . ?
C13 C12 N2 C17 -95.9(2) . . . . ?
C1 C12 N2 C17 140.73(18) . . . . ?
C13 C12 N2 C24 118.2(2) . . . . ?
C1 C12 N2 C24 -5.1(2) . . . . ?
C26 C24 N2 C17 76.0(3) . . . . ?
C25 C24 N2 C17 -163.61(19) . . . . ?
C26 C24 N2 C12 -139.56(19) . . . . ?
C25 C24 N2 C12 -19.2(2) . . . . ?
C21 C20 O2 C23 -4.6(3) . . . . ?
C19 C20 O2 C23 175.26(19) . . . . ?
C15 C16 S2 C13 -1.1(2) . . . . ?
C14 C13 S2 C16 1.38(18) . . . . ?
C12 C13 S2 C16 -176.11(18) . . . . ?
